data_7203771
loop_
_publ_author_name
'Le\'on-Reina, Laura'
'Losilla, Enrique R.'
'Mart\'inez-Lara, Maria'
'Bruque, Sebasti\'an'
'Llobet, Anna'
'Sheptyakov, Denis V.'
'Aranda, Miguel A. G.'

_publ_section_title
;
 Interstitial oxygen in oxygen-stoichiometric apatites
;
_journal_issue 25
_journal_name_full 'Journal of Materials Chemistry'
_journal_page_first 2489
_journal_paper_doi 10.1039/b503374h
_journal_volume 15
_journal_year 2005
_chemical_formula_sum 'La1.56 O4.35 Si'
_chemical_formula_weight 314.55
_chemical_name_systematic ' ?'
_space_group_IT_number 176
_symmetry_cell_setting hexagonal
_symmetry_space_group_name_Hall '-P 6c'
_symmetry_space_group_name_H-M 'P 63/m'
_audit_creation_date 2005-03-07T16:15
_audit_creation_method 'from EXP file using GSAS2CIF'
_audit_update_record ' 2005-03-07T16:15 Initial CIF as created by GSAS2CIF'
_cell_angle_alpha 90.0
_cell_angle_beta 90.0
_cell_angle_gamma 120.0
_cell_formula_units_Z 6
_cell_length_a 9.81164(32)
_cell_length_b 9.81164
_cell_length_c 7.23354(24)
_cell_volume 603.07(3)
_computing_structure_refinement GSAS
_pd_block_id 2005-03-07T16:15|La933Si6_1173K|M.A.G.Aranda|Overall
_pd_phase_name 'from C:/Rietveld/Laura_Rietveld/Sinq_Dic2003/LaSiO/LaSiO_RT/LA933S'
_refine_ls_goodness_of_fit_all 1.71
_refine_ls_matrix_type full
_refine_ls_number_parameters 87
_refine_ls_number_restraints 0
_refine_ls_shift/su_max 0.05
_refine_ls_shift/su_mean 0.01
_cod_data_source_file b503374h.txt
_cod_data_source_block La933Si6_1173K_overall
_cod_depositor_comments
;
The following automatic conversions were performed:
'_geom_angle_publ_flag' value 'N' changed to 'n' according to
'/home/saulius/struct/CIF-dictionaries/cif_core.dic' dictionary named
'cif_core.dic' version 2.4.1 from 2010-06-29 (152
times).

'_geom_bond_publ_flag' value 'N' changed to 'n' according to
'/home/saulius/struct/CIF-dictionaries/cif_core.dic' dictionary named
'cif_core.dic' version 2.4.1 from 2010-06-29 (63 times).

Automatic conversion script
Id: cif_fix_enum 1527 2010-12-29 10:47:43Z saulius 
;
_cod_original_cell_volume 603.06531
_cod_database_code 7203771

loop_
_symmetry_equiv_pos_site_id
_symmetry_equiv_pos_as_xyz
1 +x,+y,+z
2 x-y,+x,+z+1/2
3 -y,x-y,+z
4 -x,-y,+z+1/2
5 y-x,-x,+z
6 +y,y-x,+z+1/2
-1 -x,-y,-z
-2 y-x,-x,-z+1/2
-3 +y,y-x,-z
-4 +x,+y,-z+1/2
-5 x-y,+x,-z
-6 -y,x-y,-z+1/2

loop_
_atom_site_aniso_label
_atom_site_aniso_U_11
_atom_site_aniso_U_12
_atom_site_aniso_U_13
_atom_site_aniso_U_22
_atom_site_aniso_U_23
_atom_site_aniso_U_33
La1 0.0196(16) 0.0104(14) 0.0 0.0194(15) 0.0 0.0187(12)
La2 0.0217(14) 0.0108(7) 0.0 0.0217(14) 0.0 0.0366(23)
SI 0.0091(27) 0.0032(27) 0.0 0.0178(29) 0.0 0.0255(28)
O1 0.0593(30) 0.0421(30) 0.0 0.042(4) 0.0 0.0412(34)
O2 0.0183(25) 0.0070(28) 0.0 0.0270(23) 0.0 0.0534(32)
O3 0.0827(27) 0.0355(22) -0.0210(16) 0.0375(19) -0.0121(11) 0.0260(17)
O4 0.0240(27) 0.0120(13) 0.0 0.0240(27) 0.0 0.072(6)

loop_
_atom_site_type_symbol
_atom_site_label
_atom_site_fract_x
_atom_site_fract_y
_atom_site_fract_z
_atom_site_occupancy
_atom_site_thermal_displace_type
_atom_site_U_iso_or_equiv
_atom_site_symmetry_multiplicity
LA La1 0.23061(32) -0.0127(4) 0.25 1.0 Uani 0.01892 6
LA La2 0.3333 0.6667 -0.0012(7) 0.841 Uani 0.02666 4
SI SI 0.4007(6) 0.3718(6) 0.25 1.0 Uani 0.01898 6
O O1 0.3233(5) 0.4838(5) 0.25 1.0 Uani 0.04005 6
O O2 0.5908(4) 0.4715(6) 0.25 1.0 Uani 0.03481 6
O O3 0.3408(4) 0.2560(4) 0.07233(31) 1.0 Uani 0.04633 12
O O4 0.0 0.0 0.25 0.964(13) Uani 0.04 2
O O5 0.015(24) 0.246(20) 0.621(20) 0.0167(21) Uiso 0.03 12

loop_
_atom_type_symbol
_atom_type_number_in_cell
LA 9.364
SI 6.0
O 26.128

loop_
_geom_angle_atom_site_label_1
_geom_angle_atom_site_label_2
_geom_angle_atom_site_label_3
_geom_angle
_geom_angle_site_symmetry_1
_geom_angle_site_symmetry_2
_geom_angle_site_symmetry_3
_geom_angle_publ_flag
O1 La1 O2 98.68(18) 5_555 . 3_655 n
O1 La1 O3 148.71(7) 5_555 . 1_555 n
O1 La1 O3 72.04(9) 5_555 . 6_555 n
O1 La1 O3 72.04(9) 5_555 . -3_555 n
O1 La1 O3 148.71(7) 5_555 . -4_556 n
O1 La1 O4 110.23(14) 5_555 . 1_555 n
O1 La1 O5 53(4) 5_555 . 4_554 n
O1 La1 O5 89(4) 5_555 . 5_555 n
O1 La1 O5 156.4(34) 5_555 . 6_554 n
O1 La1 O5 53(4) 5_555 . -1_556 n
O1 La1 O5 89(4) 5_555 . -2_556 n
O1 La1 O5 156.4(34) 5_555 . -3_556 n
O2 La1 O3 72.35(13) 3_655 . 1_555 n
O2 La1 O3 83.78(12) 3_655 . 6_555 n
O2 La1 O3 83.78(12) 3_655 . -3_555 n
O2 La1 O3 72.35(13) 3_655 . -4_556 n
O2 La1 O4 151.08(18) 3_655 . 1_555 n
O2 La1 O5 143(4) 3_655 . 4_554 n
O2 La1 O5 90(4) 3_655 . 5_555 n
O2 La1 O5 90(4) 3_655 . 6_554 n
O2 La1 O5 143(4) 3_655 . -1_556 n
O2 La1 O5 90(4) 3_655 . -2_556 n
O2 La1 O5 90(4) 3_655 . -3_556 n
O3 La1 O3 133.97(15) 1_555 . 6_555 n
O3 La1 O3 77.14(6) 1_555 . -3_555 n
O3 La1 O3 58.49(13) 1_555 . -4_556 n
O3 La1 O4 82.52(10) 1_555 . 1_555 n
O3 La1 O5 117.1(34) 1_555 . 4_554 n
O3 La1 O5 120(4) 1_555 . 5_555 n
O3 La1 O5 20(4) 1_555 . 6_554 n
O3 La1 O5 145(4) 1_555 . -1_556 n
O3 La1 O5 61(4) 1_555 . -2_556 n
O3 La1 O5 54.9(34) 1_555 . -3_556 n
O3 La1 O3 139.53(19) 6_555 . -3_555 n
O3 La1 O3 77.14(6) 6_555 . -4_556 n
O3 La1 O4 104.69(11) 6_555 . 1_555 n
O3 La1 O5 105.8(34) 6_555 . 4_554 n
O3 La1 O5 20(4) 6_555 . 5_555 n
O3 La1 O5 130.9(34) 6_555 . 6_554 n
O3 La1 O5 65(4) 6_555 . -1_556 n
O3 La1 O5 159(4) 6_555 . -2_556 n
O3 La1 O5 87.5(35) 6_555 . -3_556 n
O3 La1 O3 133.97(15) -3_555 . -4_556 n
O3 La1 O4 104.69(11) -3_555 . 1_555 n
O3 La1 O5 65(4) -3_555 . 4_554 n
O3 La1 O5 159(4) -3_555 . 5_555 n
O3 La1 O5 87.5(35) -3_555 . 6_554 n
O3 La1 O5 105.8(34) -3_555 . -1_556 n
O3 La1 O5 20(4) -3_555 . -2_556 n
O3 La1 O5 130.9(34) -3_555 . -3_556 n
O3 La1 O4 82.52(10) -4_556 . 1_555 n
O3 La1 O5 145(4) -4_556 . 4_554 n
O3 La1 O5 61(4) -4_556 . 5_555 n
O3 La1 O5 54.9(34) -4_556 . 6_554 n
O3 La1 O5 117.1(34) -4_556 . -1_556 n
O3 La1 O5 120(4) -4_556 . -2_556 n
O3 La1 O5 20(4) -4_556 . -3_556 n
O4 La1 O5 62(4) 1_555 . 4_554 n
O4 La1 O5 90(4) 1_555 . 5_555 n
O4 La1 O5 63(4) 1_555 . 6_554 n
O4 La1 O5 62(4) 1_555 . -1_556 n
O4 La1 O5 90(4) 1_555 . -2_556 n
O4 La1 O5 63(4) 1_555 . -3_556 n
O5 La1 O5 111(6) 4_554 . 5_555 n
O5 La1 O5 108(7) 4_554 . 6_554 n
O5 La1 O5 43(7) 4_554 . -1_556 n
O5 La1 O5 68(5) 4_554 . -2_556 n
O5 La1 O5 125(6) 4_554 . -3_556 n
O5 La1 O5 112(6) 5_555 . 6_554 n
O5 La1 O5 68(5) 5_555 . -1_556 n
O5 La1 O5 179(8) 5_555 . -2_556 n
O5 La1 O5 69(4) 5_555 . -3_556 n
O5 La1 O5 125(6) 6_554 . -1_556 n
O5 La1 O5 69(4) 6_554 . -2_556 n
O5 La1 O5 44(7) 6_554 . -3_556 n
O5 La1 O5 111(6) -1_556 . -2_556 n
O5 La1 O5 108(7) -1_556 . -3_556 n
O5 La1 O5 112(6) -2_556 . -3_556 n
La2 La2 La2 179.9604 -2_565 . -2_566 n
La2 La2 O1 136.11(11) -2_565 . 1_555 n
La2 La2 O1 136.11(11) -2_565 . 3_665 n
La2 La2 O1 136.15(11) -2_565 . 5_565 n
La2 La2 O2 45.70(13) -2_565 . 2_554 n
La2 La2 O2 45.69(13) -2_565 . 4_664 n
La2 La2 O2 45.68(13) -2_565 . 6_564 n
La2 La2 O1 43.88(11) -2_566 . 1_555 n
La2 La2 O1 43.87(11) -2_566 . 3_665 n
La2 La2 O1 43.89(11) -2_566 . 5_565 n
La2 La2 O2 134.33(13) -2_566 . 2_554 n
La2 La2 O2 134.29(13) -2_566 . 4_664 n
La2 La2 O2 134.31(13) -2_566 . 6_564 n
O1 La2 O1 73.77(18) 1_555 . 3_665 n
O1 La2 O1 73.78(18) 1_555 . 5_565 n
O1 La2 O2 124.18(11) 1_555 . 2_554 n
O1 La2 O2 92.72(8) 1_555 . 4_664 n
O1 La2 O2 154.26(13) 1_555 . 6_564 n
O1 La2 O1 73.78(18) 3_665 . 5_565 n
O1 La2 O2 154.30(13) 3_665 . 2_554 n
O1 La2 O2 124.16(11) 3_665 . 4_664 n
O1 La2 O2 92.74(8) 3_665 . 6_564 n
O1 La2 O2 92.76(8) 5_565 . 2_554 n
O1 La2 O2 154.28(13) 5_565 . 4_664 n
O1 La2 O2 124.20(11) 5_565 . 6_564 n
O2 La2 O2 76.59(20) 2_554 . 4_664 n
O2 La2 O2 76.59(20) 2_554 . 6_564 n
O2 La2 O2 76.58(20) 4_664 . 6_564 n
O1 SI O2 112.4(5) 1_555 . 1_555 n
O1 SI O3 110.37(25) 1_555 . 1_555 n
O1 SI O3 110.37(25) 1_555 . -4_556 n
O1 SI O5 91(7) 1_555 . 6_554 n
O1 SI O5 91(7) 1_555 . -3_556 n
O2 SI O3 109.19(28) 1_555 . 1_555 n
O2 SI O3 109.19(28) 1_555 . -4_556 n
O2 SI O5 140(6) 1_555 . 6_554 n
O2 SI O5 140(6) 1_555 . -3_556 n
O3 SI O3 105.1(4) 1_555 . -4_556 n
O3 SI O5 31(6) 1_555 . 6_554 n
O3 SI O5 90(5) 1_555 . -3_556 n
O3 SI O5 90(5) -4_556 . 6_554 n
O3 SI O5 31(6) -4_556 . -3_556 n
O5 SI O5 65(10) 6_554 . -3_556 n
La1 O1 La2 103.95(12) 3_555 . 1_555 n
La1 O1 La2 103.96(12) 3_555 . -2_566 n
La1 O1 SI 96.39(29) 3_555 . 1_555 n
La2 O1 La2 92.24(23) 1_555 . -2_566 n
La2 O1 SI 128.25(13) 1_555 . 1_555 n
La2 O1 SI 128.23(13) -2_566 . 1_555 n
La1 O2 La2 114.75(11) 5_665 . 2_655 n
La1 O2 La2 114.74(11) 5_665 . -1_665 n
La1 O2 SI 125.4(4) 5_665 . 1_555 n
La2 O2 La2 88.62(26) 2_655 . -1_665 n
La2 O2 SI 103.36(25) 2_655 . 1_555 n
La2 O2 SI 103.38(25) -1_665 . 1_555 n
La1 O3 La1 114.41(18) 1_555 . 2_554 n
La1 O3 SI 97.97(19) 1_555 . 1_555 n
La1 O3 O5 72(12) 1_555 . 6_554 n
La1 O3 SI 143.28(25) 2_554 . 1_555 n
La1 O3 O5 93(9) 2_554 . 6_554 n
SI O3 O5 81(10) 1_555 . 6_554 n
La1 O4 La1 120.0 1_555 . 3_555 n
La1 O4 La1 120.0 1_555 . 5_555 n
La1 O4 La1 120.0 3_555 . 5_555 n
La1 O5 La1 112(7) 2_555 . 3_555 n
La1 O5 La1 107(6) 2_555 . 4_555 n
La1 O5 SI 100(8) 2_555 . 2_555 n
La1 O5 O3 88(13) 2_555 . 2_555 n
La1 O5 La1 111(6) 3_555 . 4_555 n
La1 O5 SI 123(8) 3_555 . 2_555 n
La1 O5 O3 67(8) 3_555 . 2_555 n
La1 O5 SI 103(8) 4_555 . 2_555 n
La1 O5 O3 164(16) 4_555 . 2_555 n
SI O5 O3 68(10) 2_555 . 2_555 n

loop_
_geom_bond_atom_site_label_1
_geom_bond_atom_site_label_2
_geom_bond_distance
_geom_bond_site_symmetry_1
_geom_bond_site_symmetry_2
_geom_bond_publ_flag
La1 La1 4.032(4) . 3_555 n
La1 La1 4.032(4) . 5_555 n
La1 SI 3.274(7) . 1_555 n
La1 SI 3.359(6) . 5_555 n
La1 O1 2.769(6) . 5_555 n
La1 O2 2.537(5) . 3_655 n
La1 O3 2.631(4) . 1_555 n
La1 O3 2.4850(26) . 6_555 n
La1 O3 2.4850(26) . -3_555 n
La1 O3 2.631(4) . -4_556 n
La1 O4 2.3276(26) . 1_555 n
La1 O5 2.53(18) . 4_554 n
La1 O5 2.69(14) . 5_555 n
La1 O5 2.50(19) . 6_554 n
La1 O5 2.53(18) . -1_556 n
La1 O5 2.69(14) . -2_556 n
La1 O5 2.50(19) . -3_556 n
La2 La2 3.600(10) . -2_565 n
La2 La2 3.634(10) . -2_566 n
La2 SI 3.343(5) . 2_554 n
La2 SI 3.344(5) . 4_664 n
La2 SI 3.343(5) . 6_564 n
La2 O1 2.521(4) . 1_555 n
La2 O1 2.521(4) . 3_665 n
La2 O1 2.520(4) . 5_565 n
La2 O2 2.576(4) . 2_554 n
La2 O2 2.577(4) . 4_664 n
La2 O2 2.576(4) . 6_564 n
La2 O3 2.9391(31) . -1_665 n
La2 O3 2.9381(31) . -3_565 n
La2 O3 2.9388(31) . -5_555 n
SI La1 3.274(7) . 1_555 n
SI La1 3.359(6) . 3_555 n
SI La2 3.343(5) . 2_655 n
SI La2 3.344(5) . -1_665 n
SI O1 1.618(7) . 1_555 n
SI O2 1.616(5) . 1_555 n
SI O3 1.619(4) . 1_555 n
SI O3 1.619(4) . -4_556 n
SI O5 1.73(16) . 6_554 n
SI O5 1.73(16) . -3_556 n
O1 La1 2.769(6) . 3_555 n
O1 La2 2.521(4) . 1_555 n
O1 La2 2.521(4) . -2_566 n
O1 SI 1.618(7) . 1_555 n
O2 La1 2.537(5) . 5_665 n
O2 La2 2.576(4) . 2_655 n
O2 La2 2.577(4) . -1_665 n
O2 SI 1.616(5) . 1_555 n
O3 La1 2.631(4) . 1_555 n
O3 La1 2.4850(26) . 2_554 n
O3 La2 2.9391(31) . -1_665 n
O3 SI 1.619(4) . 1_555 n
O3 O5 0.91(17) . 6_554 n
O4 La1 2.3276(26) . 1_555 n
O4 La1 2.3276(26) . 3_555 n
O4 La1 2.3276(26) . 5_555 n
O5 La1 2.50(19) . 2_555 n
O5 La1 2.69(14) . 3_555 n
O5 La1 2.53(18) . 4_555 n
O5 SI 1.73(16) . 2_555 n
O5 O3 0.91(17) . 2_555 n
O5 O5 1.86(29) . -4_557 n

loop_
_pd_block_diffractogram_id
2005-03-07T16:15|La933Si6_1173K_H_01|M.A.G.Aranda|hrpt_npd

loop_
_pd_phase_block_id
2005-03-07T16:15|La933Si6_1173K_phase1|M.A.G.Aranda||
2005-03-07T16:15|La933Si6_1173K_phase2|M.A.G.Aranda||
